data_7201839
loop_
_publ_author_name
'Chen, Jihua'
'Subramanian, Sankar'
'Parkin, Sean R.'
'Siegler, Maxime'
'Gallup, Kaitlin'
'Haughn, Chelsea'
'Martin, David C.'
'Anthony, John E.'

_publ_section_title
;
 The influence of side chains on the structures and properties of
 functionalized pentacenes
;
_journal_issue 17
_journal_name_full 'Journal of Materials Chemistry'
_journal_page_first 1961
_journal_paper_doi 10.1039/b717082c
_journal_volume 18
_journal_year 2008
_chemical_formula_moiety 'C42 H50 Si2'
_chemical_formula_sum 'C42 H50 Si2'
_chemical_formula_weight 611.00
_chemical_name_systematic
;
?
;
_space_group_IT_number 2
_symmetry_cell_setting triclinic
_symmetry_space_group_name_Hall '-P 1'
_symmetry_space_group_name_H-M 'P -1'
_atom_sites_solution_hydrogens geom
_atom_sites_solution_primary direct
_atom_sites_solution_secondary difmap
_audit_creation_method SHELXL-97
_cell_angle_alpha 75.154(1)
_cell_angle_beta 73.915(1)
_cell_angle_gamma 71.123(1)
_cell_formula_units_Z 2
_cell_length_a 10.6177(2)
_cell_length_b 13.6171(3)
_cell_length_c 14.0829(3)
_cell_measurement_reflns_used 4638
_cell_measurement_temperature 90.0(2)
_cell_measurement_theta_max 64.7
_cell_measurement_theta_min 4.4
_cell_volume 1819.86(7)
_computing_cell_refinement 'APEX2 (Bruker-AXS, 2004)'
_computing_data_collection 'APEX2 (Bruker-AXS, 2004)'
_computing_data_reduction 'APEX2 (Bruker-AXS, 2004)'
_computing_molecular_graphics 'XP in SHELXTL (Sheldrick, 1994)'
_computing_publication_material
;
SHELX97-2 (Sheldrick, 1997) and local procedures
;
_computing_structure_refinement 'SHELXL-97 (Sheldrick, 1997)'
_computing_structure_solution 'SHELXS-97 (Sheldrick, 1997)'
_diffrn_ambient_temperature 90.0(2)
_diffrn_detector_area_resol_mean 18
_diffrn_measured_fraction_theta_full 0.973
_diffrn_measured_fraction_theta_max 0.973
_diffrn_measurement_device_type 'Bruker X8 Proteum diffractometer'
_diffrn_measurement_method '\f and \w scans'
_diffrn_radiation_monochromator 'graded multilayer optics'
_diffrn_radiation_source 'fine-focus rotating anode'
_diffrn_radiation_type CuK\a
_diffrn_radiation_wavelength 1.54178
_diffrn_reflns_av_R_equivalents 0.0567
_diffrn_reflns_av_sigmaI/netI 0.0601
_diffrn_reflns_limit_h_max 12
_diffrn_reflns_limit_h_min -12
_diffrn_reflns_limit_k_max 16
_diffrn_reflns_limit_k_min -11
_diffrn_reflns_limit_l_max 16
_diffrn_reflns_limit_l_min -14
_diffrn_reflns_number 24794
_diffrn_reflns_theta_full 67.97
_diffrn_reflns_theta_max 67.97
_diffrn_reflns_theta_min 3.32
_diffrn_standards_number 0
_exptl_absorpt_coefficient_mu 1.071
_exptl_absorpt_correction_T_max 0.9894
_exptl_absorpt_correction_T_min 0.9004
_exptl_absorpt_correction_type multi-scan
_exptl_absorpt_process_details 'Sadabs in APEX2 (BrukerAXS, 2004)'
_exptl_crystal_colour blue
_exptl_crystal_density_diffrn 1.115
_exptl_crystal_density_method 'not measured'
_exptl_crystal_description needle
_exptl_crystal_F_000 660
_exptl_crystal_size_max 0.10
_exptl_crystal_size_mid 0.03
_exptl_crystal_size_min 0.01
_refine_diff_density_max 0.852
_refine_diff_density_min -0.441
_refine_diff_density_rms 0.072
_refine_ls_extinction_method none
_refine_ls_goodness_of_fit_ref 1.028
_refine_ls_hydrogen_treatment constr
_refine_ls_matrix_type full
_refine_ls_number_parameters 416
_refine_ls_number_reflns 6461
_refine_ls_number_restraints 2
_refine_ls_restrained_S_all 1.028
_refine_ls_R_factor_all 0.1097
_refine_ls_R_factor_gt 0.0769
_refine_ls_shift/su_max 0.000
_refine_ls_shift/su_mean 0.000
_refine_ls_structure_factor_coef Fsqd
_refine_ls_weighting_details 'calc w=1/[\s^2^(Fo^2^)+(0.1261P)^2^+1.6459P] where P=(Fo^2^+2Fc^2^)/3'
_refine_ls_weighting_scheme calc
_refine_ls_wR_factor_gt 0.2086
_refine_ls_wR_factor_ref 0.2414
_reflns_number_gt 4402
_reflns_number_total 6461
_reflns_threshold_expression >2\s(I)
_cod_data_source_file b717082c.txt
_cod_data_source_block x04048
_cod_database_code 7201839

loop_
_symmetry_equiv_pos_as_xyz
'x, y, z'
'-x, -y, -z'

loop_
_atom_site_label
_atom_site_type_symbol
_atom_site_fract_x
_atom_site_fract_y
_atom_site_fract_z
_atom_site_U_iso_or_equiv
_atom_site_adp_type
_atom_site_occupancy
_atom_site_symmetry_multiplicity
_atom_site_calc_flag
_atom_site_refinement_flags
_atom_site_disorder_assembly
_atom_site_disorder_group
Si1A Si 0.26486(10) 0.13989(8) 0.23784(7) 0.0459(3) Uani 1 1 d . . .
C1A C 0.0618(3) 0.0335(3) 0.0593(3) 0.0396(8) Uani 1 1 d . . .
C2A C 0.0920(3) 0.0639(2) -0.0467(3) 0.0390(7) Uani 1 1 d . . .
C3A C 0.1813(3) 0.1276(3) -0.0954(3) 0.0425(8) Uani 1 1 d . . .
H3A H 0.2225 0.1500 -0.0559 0.051 Uiso 1 1 calc R . .
C4A C 0.2108(3) 0.1585(3) -0.1991(3) 0.0449(8) Uani 1 1 d . . .
C5A C 0.3020(4) 0.2231(3) -0.2490(3) 0.0537(9) Uani 1 1 d . . .
H5A H 0.3453 0.2448 -0.2105 0.064 Uiso 1 1 calc R . .
C6A C 0.3270(4) 0.2533(3) -0.3501(3) 0.0613(11) Uani 1 1 d . . .
H6A H 0.3872 0.2964 -0.3817 0.074 Uiso 1 1 calc R . .
C7A C 0.2641(4) 0.2211(3) -0.4096(3) 0.0605(11) Uani 1 1 d . . .
H7A H 0.2822 0.2433 -0.4805 0.073 Uiso 1 1 calc R . .
C8A C 0.1789(4) 0.1594(3) -0.3659(3) 0.0533(9) Uani 1 1 d . . .
H8A H 0.1381 0.1383 -0.4067 0.064 Uiso 1 1 calc R . .
C9A C 0.1492(3) 0.1251(3) -0.2596(3) 0.0436(8) Uani 1 1 d . . .
C10A C 0.0616(3) 0.0615(3) -0.2125(3) 0.0427(8) Uani 1 1 d . . .
H10A H 0.0216 0.0387 -0.2525 0.051 Uiso 1 1 calc R . .
C11A C 0.0307(3) 0.0301(3) -0.1075(3) 0.0399(8) Uani 1 1 d . . .
C12A C 0.1243(3) 0.0662(3) 0.1193(3) 0.0412(8) Uani 1 1 d . . .
C13A C 0.1776(3) 0.0953(3) 0.1675(3) 0.0443(8) Uani 1 1 d . A .
C14A C 0.1921(5) 0.1030(4) 0.3758(3) 0.0654(11) Uani 1 1 d . A .
H14A H 0.2354 0.1324 0.4127 0.078 Uiso 1 1 calc R . .
C15A C 0.0398(5) 0.1524(4) 0.4028(3) 0.0705(12) Uani 1 1 d . . .
H15A H -0.0061 0.1286 0.3649 0.106 Uiso 1 1 calc R A .
H15B H 0.0208 0.2295 0.3858 0.106 Uiso 1 1 calc R . .
H15C H 0.0063 0.1311 0.4750 0.106 Uiso 1 1 calc R . .
C16A C 0.2306(6) -0.0167(4) 0.4106(4) 0.0822(14) Uani 1 1 d . . .
H16A H 0.2023 -0.0334 0.4839 0.123 Uiso 1 1 calc R A .
H16B H 0.3295 -0.0452 0.3906 0.123 Uiso 1 1 calc R . .
H16C H 0.1848 -0.0481 0.3796 0.123 Uiso 1 1 calc R . .
C17A C 0.4498(4) 0.0738(3) 0.2019(4) 0.0635(11) Uani 1 1 d . A .
H17A H 0.4588 -0.0036 0.2140 0.076 Uiso 1 1 calc R . .
C18A C 0.5303(5) 0.0887(5) 0.2699(6) 0.121(3) Uani 1 1 d . . .
H18A H 0.6280 0.0616 0.2436 0.181 Uiso 1 1 calc R A .
H18B H 0.5053 0.0500 0.3381 0.181 Uiso 1 1 calc R . .
H18C H 0.5088 0.1639 0.2715 0.181 Uiso 1 1 calc R . .
C19A C 0.5066(5) 0.1060(5) 0.0904(5) 0.101(2) Uani 1 1 d . . .
H19A H 0.4886 0.1830 0.0732 0.151 Uiso 1 1 calc R A .
H19B H 0.4627 0.0824 0.0510 0.151 Uiso 1 1 calc R . .
H19C H 0.6050 0.0734 0.0752 0.151 Uiso 1 1 calc R . .
C20A C 0.2238(4) 0.2877(4) 0.2000(4) 0.0714(13) Uani 0.842(7) 1 d PU A 1
H20A H 0.2563 0.3046 0.1262 0.086 Uiso 0.842(7) 1 calc PR A 1
H20B H 0.1234 0.3159 0.2141 0.086 Uiso 0.842(7) 1 calc PR A 1
C21A C 0.2780(7) 0.3447(5) 0.2460(8) 0.140(4) Uani 0.842(7) 1 d PU A 1
H21A H 0.2510 0.3267 0.3194 0.210 Uiso 0.842(7) 1 calc PR A 1
H21B H 0.2420 0.4208 0.2241 0.210 Uiso 0.842(7) 1 calc PR A 1
H21C H 0.3776 0.3251 0.2257 0.210 Uiso 0.842(7) 1 calc PR A 1
C20C C 0.2238(4) 0.2877(4) 0.2000(4) 0.0714(13) Uani 0.158(7) 1 d P A 2
H20C H 0.1249 0.3124 0.2013 0.086 Uiso 0.158(7) 1 calc PR A 2
H20D H 0.2369 0.3135 0.2552 0.086 Uiso 0.158(7) 1 calc PR A 2
C21C C 0.282(2) 0.3403(19) 0.1156(18) 0.053(7) Uiso 0.158(7) 1 d P A 2
H21D H 0.2428 0.4163 0.1140 0.080 Uiso 0.158(7) 1 calc PR A 2
H21E H 0.2672 0.3212 0.0579 0.080 Uiso 0.158(7) 1 calc PR A 2
H21F H 0.3804 0.3222 0.1124 0.080 Uiso 0.158(7) 1 calc PR A 2
Si1B Si 0.72417(10) 0.41587(8) 0.23113(8) 0.0482(3) Uani 1 1 d . . .
C1B C 0.9374(3) 0.4814(3) 0.4315(3) 0.0462(8) Uani 1 1 d . . .
C2B C 0.9113(3) 0.4327(3) 0.5339(3) 0.0449(8) Uani 1 1 d . . .
C3B C 0.8246(4) 0.3662(3) 0.5704(3) 0.0480(9) Uani 1 1 d . . .
H3B H 0.7840 0.3527 0.5247 0.058 Uiso 1 1 calc R . .
C4B C 0.7963(4) 0.3198(3) 0.6705(3) 0.0482(9) Uani 1 1 d . . .
C5B C 0.7059(4) 0.2528(3) 0.7088(3) 0.0535(9) Uani 1 1 d . . .
H5B H 0.6637 0.2393 0.6640 0.064 Uiso 1 1 calc R . .
C6B C 0.6804(4) 0.2093(3) 0.8062(3) 0.0582(10) Uani 1 1 d . . .
H6B H 0.6207 0.1651 0.8295 0.070 Uiso 1 1 calc R . .
C7B C 0.7416(4) 0.2283(3) 0.8757(3) 0.0579(10) Uani 1 1 d . . .
H7B H 0.7221 0.1970 0.9447 0.070 Uiso 1 1 calc R . .
C8B C 0.8272(4) 0.2908(3) 0.8435(3) 0.0554(10) Uani 1 1 d . . .
H8B H 0.8674 0.3028 0.8904 0.067 Uiso 1 1 calc R . .
C9B C 0.8580(4) 0.3388(3) 0.7407(3) 0.0492(9) Uani 1 1 d . . .
C10B C 0.9456(4) 0.4029(3) 0.7051(3) 0.0500(9) Uani 1 1 d . . .
H10B H 0.9879 0.4144 0.7510 0.060 Uiso 1 1 calc R . .
C11B C 0.9744(3) 0.4515(3) 0.6039(3) 0.0459(8) Uani 1 1 d . . .
C12B C 0.8735(4) 0.4631(3) 0.3627(3) 0.0488(9) Uani 1 1 d . . .
C13B C 0.8188(4) 0.4452(3) 0.3076(3) 0.0524(9) Uani 1 1 d . A .
C14B C 0.8462(4) 0.3225(3) 0.1489(3) 0.0506(9) Uani 1 1 d . A .
H14B H 0.9080 0.2692 0.1912 0.061 Uiso 1 1 calc R . .
C15B C 0.7777(5) 0.2626(4) 0.1132(3) 0.0695(12) Uani 1 1 d . . .
H15D H 0.7107 0.3123 0.0755 0.104 Uiso 1 1 calc R A .
H15E H 0.7315 0.2202 0.1713 0.104 Uiso 1 1 calc R . .
H15F H 0.8459 0.2160 0.0696 0.104 Uiso 1 1 calc R . .
C16B C 0.9376(4) 0.3764(4) 0.0597(3) 0.0694(12) Uani 1 1 d . . .
H16D H 1.0093 0.3225 0.0259 0.104 Uiso 1 1 calc R A .
H16E H 0.9791 0.4170 0.0843 0.104 Uiso 1 1 calc R . .
H16F H 0.8825 0.4239 0.0121 0.104 Uiso 1 1 calc R . .
C17B C 0.5919(4) 0.3537(3) 0.3220(3) 0.0578(10) Uani 1 1 d . A .
H17B H 0.5417 0.3363 0.2809 0.069 Uiso 1 1 calc R . .
C18B C 0.6557(4) 0.2493(4) 0.3869(3) 0.0656(11) Uani 1 1 d . . .
H18D H 0.7044 0.2633 0.4296 0.098 Uiso 1 1 calc R A .
H18E H 0.7196 0.2009 0.3432 0.098 Uiso 1 1 calc R . .
H18F H 0.5837 0.2173 0.4292 0.098 Uiso 1 1 calc R . .
C19B C 0.4869(5) 0.4287(4) 0.3881(4) 0.0804(14) Uani 1 1 d . . .
H19D H 0.4195 0.3931 0.4328 0.121 Uiso 1 1 calc R A .
H19E H 0.4410 0.4917 0.3456 0.121 Uiso 1 1 calc R . .
H19F H 0.5326 0.4494 0.4284 0.121 Uiso 1 1 calc R . .
C20B C 0.6430(5) 0.5454(3) 0.1560(4) 0.0665(12) Uani 0.842(7) 1 d PU A 1
H20G H 0.5859 0.5938 0.2029 0.080 Uiso 0.842(7) 1 calc PR A 1
H20H H 0.7157 0.5772 0.1122 0.080 Uiso 0.842(7) 1 calc PR A 1
C21B C 0.5548(6) 0.5367(4) 0.0905(5) 0.0774(19) Uani 0.842(7) 1 d PU A 1
H21G H 0.6122 0.4950 0.0391 0.116 Uiso 0.842(7) 1 calc PR A 1
H21H H 0.5106 0.6075 0.0579 0.116 Uiso 0.842(7) 1 calc PR A 1
H21I H 0.4852 0.5021 0.1327 0.116 Uiso 0.842(7) 1 calc PR A 1
C20D C 0.6430(5) 0.5454(3) 0.1560(4) 0.0665(12) Uani 0.158(7) 1 d P A 2
H20E H 0.5901 0.5312 0.1157 0.080 Uiso 0.158(7) 1 calc PR A 2
H20F H 0.5774 0.5898 0.2038 0.080 Uiso 0.158(7) 1 calc PR A 2
C21D C 0.7321(19) 0.6067(15) 0.0887(14) 0.035(5) Uiso 0.158(7) 1 d P A 2
H21J H 0.6774 0.6720 0.0544 0.053 Uiso 0.158(7) 1 calc PR A 2
H21K H 0.7957 0.5655 0.0387 0.053 Uiso 0.158(7) 1 calc PR A 2
H21L H 0.7833 0.6241 0.1273 0.053 Uiso 0.158(7) 1 calc PR A 2

loop_
_atom_site_aniso_label
_atom_site_aniso_U_11
_atom_site_aniso_U_22
_atom_site_aniso_U_33
_atom_site_aniso_U_23
_atom_site_aniso_U_13
_atom_site_aniso_U_12
Si1A 0.0450(6) 0.0541(6) 0.0501(6) -0.0134(4) -0.0119(4) -0.0243(5)
C1A 0.0325(16) 0.0389(18) 0.052(2) -0.0135(15) -0.0126(14) -0.0084(14)
C2A 0.0326(16) 0.0356(17) 0.051(2) -0.0115(14) -0.0122(14) -0.0072(14)
C3A 0.0390(17) 0.0434(19) 0.051(2) -0.0116(15) -0.0120(15) -0.0144(15)
C4A 0.0409(18) 0.0432(19) 0.055(2) -0.0119(16) -0.0095(16) -0.0159(15)
C5A 0.055(2) 0.059(2) 0.057(2) -0.0106(18) -0.0092(18) -0.0298(19)
C6A 0.067(3) 0.067(3) 0.058(2) -0.008(2) -0.003(2) -0.041(2)
C7A 0.067(3) 0.074(3) 0.048(2) -0.008(2) -0.0071(19) -0.036(2)
C8A 0.054(2) 0.064(2) 0.048(2) -0.0137(18) -0.0086(17) -0.0246(19)
C9A 0.0391(18) 0.0459(19) 0.049(2) -0.0127(16) -0.0090(15) -0.0133(15)
C10A 0.0376(17) 0.0465(19) 0.049(2) -0.0148(15) -0.0107(15) -0.0114(15)
C11A 0.0336(16) 0.0383(17) 0.052(2) -0.0115(15) -0.0134(14) -0.0084(14)
C12A 0.0356(17) 0.0446(19) 0.0465(19) -0.0094(15) -0.0075(14) -0.0153(15)
C13A 0.0403(18) 0.053(2) 0.0424(19) -0.0085(16) -0.0039(15) -0.0207(16)
C14A 0.077(3) 0.075(3) 0.055(2) -0.018(2) -0.018(2) -0.028(2)
C15A 0.071(3) 0.090(3) 0.051(2) -0.017(2) -0.002(2) -0.029(3)
C16A 0.101(4) 0.080(3) 0.066(3) -0.004(2) -0.019(3) -0.032(3)
C17A 0.054(2) 0.056(2) 0.092(3) -0.019(2) -0.023(2) -0.020(2)
C18A 0.065(3) 0.098(4) 0.237(8) -0.079(5) -0.077(4) 0.005(3)
C19A 0.047(3) 0.096(4) 0.120(5) -0.005(3) 0.017(3) -0.008(3)
C20A 0.047(2) 0.063(3) 0.106(4) -0.026(3) -0.002(2) -0.022(2)
C21A 0.086(5) 0.068(4) 0.315(13) -0.084(6) -0.108(7) 0.007(3)
C20C 0.047(2) 0.063(3) 0.106(4) -0.026(3) -0.002(2) -0.022(2)
Si1B 0.0436(5) 0.0558(6) 0.0548(6) -0.0181(5) -0.0199(4) -0.0121(5)
C1B 0.0425(19) 0.048(2) 0.056(2) -0.0159(17) -0.0146(16) -0.0133(16)
C2B 0.0388(18) 0.0441(19) 0.059(2) -0.0152(16) -0.0161(16) -0.0114(15)
C3B 0.0447(19) 0.050(2) 0.059(2) -0.0152(17) -0.0175(17) -0.0153(17)
C4B 0.0401(18) 0.046(2) 0.063(2) -0.0168(17) -0.0145(17) -0.0079(16)
C5B 0.047(2) 0.053(2) 0.066(3) -0.0161(19) -0.0100(18) -0.0176(18)
C6B 0.045(2) 0.053(2) 0.076(3) -0.017(2) -0.0042(19) -0.0161(18)
C7B 0.049(2) 0.053(2) 0.062(2) -0.0080(19) -0.0025(18) -0.0113(18)
C8B 0.050(2) 0.058(2) 0.056(2) -0.0153(19) -0.0108(18) -0.0086(19)
C9B 0.0434(19) 0.049(2) 0.056(2) -0.0130(17) -0.0104(17) -0.0108(17)
C10B 0.049(2) 0.054(2) 0.054(2) -0.0155(17) -0.0165(17) -0.0131(17)
C11B 0.0419(19) 0.0438(19) 0.058(2) -0.0141(16) -0.0147(16) -0.0116(16)
C12B 0.050(2) 0.050(2) 0.055(2) -0.0123(17) -0.0169(17) -0.0172(17)
C13B 0.051(2) 0.053(2) 0.060(2) -0.0107(18) -0.0185(18) -0.0172(18)
C14B 0.045(2) 0.058(2) 0.053(2) -0.0108(17) -0.0176(17) -0.0128(17)
C15B 0.069(3) 0.073(3) 0.068(3) -0.022(2) -0.019(2) -0.012(2)
C16B 0.059(3) 0.087(3) 0.066(3) -0.010(2) -0.014(2) -0.027(2)
C17B 0.048(2) 0.075(3) 0.062(2) -0.024(2) -0.0155(18) -0.020(2)
C18B 0.064(3) 0.083(3) 0.064(3) -0.015(2) -0.017(2) -0.036(2)
C19B 0.064(3) 0.091(4) 0.087(3) -0.039(3) 0.002(2) -0.020(3)
C20B 0.069(3) 0.061(3) 0.076(3) -0.025(2) -0.032(2) -0.003(2)
C21B 0.078(4) 0.061(3) 0.107(4) -0.027(3) -0.069(3) 0.013(3)
C20D 0.069(3) 0.061(3) 0.076(3) -0.025(2) -0.032(2) -0.003(2)

loop_
_atom_type_symbol
_atom_type_description
_atom_type_scat_dispersion_real
_atom_type_scat_dispersion_imag
_atom_type_scat_source
C C 0.0181 0.0091 'International Tables Vol C Tables 4.2.6.8 and 6.1.1.4'
H H 0.0000 0.0000 'International Tables Vol C Tables 4.2.6.8 and 6.1.1.4'
Si Si 0.2541 0.3302 'International Tables Vol C Tables 4.2.6.8 and 6.1.1.4'

loop_
_geom_angle_atom_site_label_1
_geom_angle_atom_site_label_2
_geom_angle_atom_site_label_3
_geom_angle
_geom_angle_site_symmetry_1
_geom_angle_site_symmetry_3
_geom_angle_publ_flag
C13A Si1A C17A 106.79(17) . . ?
C13A Si1A C20A 106.41(19) . . ?
C17A Si1A C20A 112.86(19) . . ?
C13A Si1A C14A 107.87(18) . . ?
C17A Si1A C14A 112.9(2) . . ?
C20A Si1A C14A 109.7(2) . . ?
C2A C1A C12A 119.8(3) . . ?
C2A C1A C11A 120.7(3) . 2 ?
C12A C1A C11A 119.4(3) . 2 ?
C3A C2A C1A 121.6(3) . . ?
C3A C2A C11A 118.4(3) . . ?
C1A C2A C11A 120.1(3) . . ?
C4A C3A C2A 122.0(3) . . ?
C4A C3A H3A 119.0 . . ?
C2A C3A H3A 119.0 . . ?
C3A C4A C9A 119.5(3) . . ?
C3A C4A C5A 122.2(3) . . ?
C9A C4A C5A 118.2(3) . . ?
C6A C5A C4A 120.8(4) . . ?
C6A C5A H5A 119.6 . . ?
C4A C5A H5A 119.6 . . ?
C5A C6A C7A 120.7(4) . . ?
C5A C6A H6A 119.7 . . ?
C7A C6A H6A 119.7 . . ?
C8A C7A C6A 120.4(4) . . ?
C8A C7A H7A 119.8 . . ?
C6A C7A H7A 119.8 . . ?
C7A C8A C9A 121.1(4) . . ?
C7A C8A H8A 119.4 . . ?
C9A C8A H8A 119.4 . . ?
C10A C9A C8A 122.3(3) . . ?
C10A C9A C4A 119.0(3) . . ?
C8A C9A C4A 118.7(3) . . ?
C9A C10A C11A 121.9(3) . . ?
C9A C10A H10A 119.1 . . ?
C11A C10A H10A 119.1 . . ?
C10A C11A C1A 121.6(3) . 2 ?
C10A C11A C2A 119.2(3) . . ?
C1A C11A C2A 119.2(3) 2 . ?
C13A C12A C1A 178.5(4) . . ?
C12A C13A Si1A 177.9(3) . . ?
C15A C14A C16A 112.3(4) . . ?
C15A C14A Si1A 112.2(3) . . ?
C16A C14A Si1A 111.1(3) . . ?
C15A C14A H14A 106.9 . . ?
C16A C14A H14A 106.9 . . ?
Si1A C14A H14A 106.9 . . ?
C14A C15A H15A 109.5 . . ?
C14A C15A H15B 109.5 . . ?
H15A C15A H15B 109.5 . . ?
C14A C15A H15C 109.5 . . ?
H15A C15A H15C 109.5 . . ?
H15B C15A H15C 109.5 . . ?
C14A C16A H16A 109.5 . . ?
C14A C16A H16B 109.5 . . ?
H16A C16A H16B 109.5 . . ?
C14A C16A H16C 109.5 . . ?
H16A C16A H16C 109.5 . . ?
H16B C16A H16C 109.5 . . ?
C19A C17A C18A 113.3(5) . . ?
C19A C17A Si1A 111.9(3) . . ?
C18A C17A Si1A 111.5(3) . . ?
C19A C17A H17A 106.6 . . ?
C18A C17A H17A 106.6 . . ?
Si1A C17A H17A 106.6 . . ?
C17A C18A H18A 109.5 . . ?
C17A C18A H18B 109.5 . . ?
H18A C18A H18B 109.5 . . ?
C17A C18A H18C 109.5 . . ?
H18A C18A H18C 109.5 . . ?
H18B C18A H18C 109.5 . . ?
C17A C19A H19A 109.5 . . ?
C17A C19A H19B 109.5 . . ?
H19A C19A H19B 109.5 . . ?
C17A C19A H19C 109.5 . . ?
H19A C19A H19C 109.5 . . ?
H19B C19A H19C 109.5 . . ?
C21A C20A Si1A 118.3(4) . . ?
C21A C20A H20A 107.7 . . ?
Si1A C20A H20A 107.7 . . ?
C21A C20A H20B 107.7 . . ?
Si1A C20A H20B 107.7 . . ?
H20A C20A H20B 107.1 . . ?
H21D C21C H21E 109.5 . . ?
H21D C21C H21F 109.5 . . ?
H21E C21C H21F 109.5 . . ?
C13B Si1B C14B 108.64(17) . . ?
C13B Si1B C20B 106.93(18) . . ?
C14B Si1B C20B 112.09(19) . . ?
C13B Si1B C17B 106.61(18) . . ?
C14B Si1B C17B 110.97(18) . . ?
C20B Si1B C17B 111.3(2) . . ?
C2B C1B C11B 120.8(3) . 2_766 ?
C2B C1B C12B 119.6(3) . . ?
C11B C1B C12B 119.6(3) 2_766 . ?
C3B C2B C1B 121.7(3) . . ?
C3B C2B C11B 118.3(3) . . ?
C1B C2B C11B 119.9(3) . . ?
C4B C3B C2B 122.4(3) . . ?
C4B C3B H3B 118.8 . . ?
C2B C3B H3B 118.8 . . ?
C3B C4B C5B 122.7(3) . . ?
C3B C4B C9B 119.5(3) . . ?
C5B C4B C9B 117.8(4) . . ?
C6B C5B C4B 121.2(4) . . ?
C6B C5B H5B 119.4 . . ?
C4B C5B H5B 119.4 . . ?
C5B C6B C7B 121.0(4) . . ?
C5B C6B H6B 119.5 . . ?
C7B C6B H6B 119.5 . . ?
C8B C7B C6B 120.2(4) . . ?
C8B C7B H7B 119.9 . . ?
C6B C7B H7B 119.9 . . ?
C7B C8B C9B 121.2(4) . . ?
C7B C8B H8B 119.4 . . ?
C9B C8B H8B 119.4 . . ?
C10B C9B C8B 122.7(3) . . ?
C10B C9B C4B 118.6(3) . . ?
C8B C9B C4B 118.7(3) . . ?
C9B C10B C11B 122.6(3) . . ?
C9B C10B H10B 118.7 . . ?
C11B C10B H10B 118.7 . . ?
C10B C11B C1B 122.2(3) . 2_766 ?
C10B C11B C2B 118.6(3) . . ?
C1B C11B C2B 119.3(3) 2_766 . ?
C13B C12B C1B 177.8(4) . . ?
C12B C13B Si1B 175.7(4) . . ?
C15B C14B C16B 110.7(3) . . ?
C15B C14B Si1B 112.9(3) . . ?
C16B C14B Si1B 112.9(3) . . ?
C15B C14B H14B 106.6 . . ?
C16B C14B H14B 106.6 . . ?
Si1B C14B H14B 106.6 . . ?
C14B C15B H15D 109.5 . . ?
C14B C15B H15E 109.5 . . ?
H15D C15B H15E 109.5 . . ?
C14B C15B H15F 109.5 . . ?
H15D C15B H15F 109.5 . . ?
H15E C15B H15F 109.5 . . ?
C14B C16B H16D 109.5 . . ?
C14B C16B H16E 109.5 . . ?
H16D C16B H16E 109.5 . . ?
C14B C16B H16F 109.5 . . ?
H16D C16B H16F 109.5 . . ?
H16E C16B H16F 109.5 . . ?
C19B C17B C18B 110.6(4) . . ?
C19B C17B Si1B 112.8(3) . . ?
C18B C17B Si1B 112.4(3) . . ?
C19B C17B H17B 106.9 . . ?
C18B C17B H17B 106.9 . . ?
Si1B C17B H17B 106.9 . . ?
C17B C18B H18D 109.5 . . ?
C17B C18B H18E 109.5 . . ?
H18D C18B H18E 109.5 . . ?
C17B C18B H18F 109.5 . . ?
H18D C18B H18F 109.5 . . ?
H18E C18B H18F 109.5 . . ?
C17B C19B H19D 109.5 . . ?
C17B C19B H19E 109.5 . . ?
H19D C19B H19E 109.5 . . ?
C17B C19B H19F 109.5 . . ?
H19D C19B H19F 109.5 . . ?
H19E C19B H19F 109.5 . . ?
C21B C20B Si1B 114.2(3) . . ?
C21B C20B H20G 108.7 . . ?
Si1B C20B H20G 108.7 . . ?
C21B C20B H20H 108.7 . . ?
Si1B C20B H20H 108.7 . . ?
H20G C20B H20H 107.6 . . ?
H21J C21D H21K 109.5 . . ?
H21J C21D H21L 109.5 . . ?
H21K C21D H21L 109.5 . . ?

loop_
_geom_bond_atom_site_label_1
_geom_bond_atom_site_label_2
_geom_bond_distance
_geom_bond_site_symmetry_2
_geom_bond_publ_flag
Si1A C13A 1.841(4) . ?
Si1A C17A 1.860(4) . ?
Si1A C20A 1.881(5) . ?
Si1A C14A 1.882(4) . ?
C1A C2A 1.417(5) . ?
C1A C12A 1.432(5) . ?
C1A C11A 1.433(5) 2 ?
C2A C3A 1.410(5) . ?
C2A C11A 1.439(5) . ?
C3A C4A 1.388(5) . ?
C3A H3A 0.9500 . ?
C4A C9A 1.434(5) . ?
C4A C5A 1.436(5) . ?
C5A C6A 1.351(6) . ?
C5A H5A 0.9500 . ?
C6A C7A 1.425(6) . ?
C6A H6A 0.9500 . ?
C7A C8A 1.349(5) . ?
C7A H7A 0.9500 . ?
C8A C9A 1.427(5) . ?
C8A H8A 0.9500 . ?
C9A C10A 1.393(5) . ?
C10A C11A 1.406(5) . ?
C10A H10A 0.9500 . ?
C11A C1A 1.433(5) 2 ?
C12A C13A 1.197(5) . ?
C14A C15A 1.516(6) . ?
C14A C16A 1.528(6) . ?
C14A H14A 1.0000 . ?
C15A H15A 0.9800 . ?
C15A H15B 0.9800 . ?
C15A H15C 0.9800 . ?
C16A H16A 0.9800 . ?
C16A H16B 0.9800 . ?
C16A H16C 0.9800 . ?
C17A C19A 1.521(7) . ?
C17A C18A 1.534(6) . ?
C17A H17A 1.0000 . ?
C18A H18A 0.9800 . ?
C18A H18B 0.9800 . ?
C18A H18C 0.9800 . ?
C19A H19A 0.9800 . ?
C19A H19B 0.9800 . ?
C19A H19C 0.9800 . ?
C20A C21A 1.452(7) . ?
C20A H20A 0.9900 . ?
C20A H20B 0.9900 . ?
C21A H21A 0.9800 . ?
C21A H21B 0.9800 . ?
C21A H21C 0.9800 . ?
C21C H21D 0.9800 . ?
C21C H21E 0.9800 . ?
C21C H21F 0.9800 . ?
Si1B C13B 1.846(4) . ?
Si1B C14B 1.869(4) . ?
Si1B C20B 1.881(4) . ?
Si1B C17B 1.882(4) . ?
C1B C2B 1.415(5) . ?
C1B C11B 1.423(5) 2_766 ?
C1B C12B 1.435(5) . ?
C2B C3B 1.404(5) . ?
C2B C11B 1.446(5) . ?
C3B C4B 1.381(5) . ?
C3B H3B 0.9500 . ?
C4B C5B 1.439(5) . ?
C4B C9B 1.439(5) . ?
C5B C6B 1.337(6) . ?
C5B H5B 0.9500 . ?
C6B C7B 1.426(6) . ?
C6B H6B 0.9500 . ?
C7B C8B 1.353(6) . ?
C7B H7B 0.9500 . ?
C8B C9B 1.422(5) . ?
C8B H8B 0.9500 . ?
C9B C10B 1.386(5) . ?
C10B C11B 1.402(5) . ?
C10B H10B 0.9500 . ?
C11B C1B 1.423(5) 2_766 ?
C12B C13B 1.199(5) . ?
C14B C15B 1.498(6) . ?
C14B C16B 1.539(6) . ?
C14B H14B 1.0000 . ?
C15B H15D 0.9800 . ?
C15B H15E 0.9800 . ?
C15B H15F 0.9800 . ?
C16B H16D 0.9800 . ?
C16B H16E 0.9800 . ?
C16B H16F 0.9800 . ?
C17B C19B 1.526(6) . ?
C17B C18B 1.540(6) . ?
C17B H17B 1.0000 . ?
C18B H18D 0.9800 . ?
C18B H18E 0.9800 . ?
C18B H18F 0.9800 . ?
C19B H19D 0.9800 . ?
C19B H19E 0.9800 . ?
C19B H19F 0.9800 . ?
C20B C21B 1.533(6) . ?
C20B H20G 0.9900 . ?
C20B H20H 0.9900 . ?
C21B H21G 0.9800 . ?
C21B H21H 0.9800 . ?
C21B H21I 0.9800 . ?
C21D H21J 0.9800 . ?
C21D H21K 0.9800 . ?
C21D H21L 0.9800 . ?

loop_
_geom_torsion_atom_site_label_1
_geom_torsion_atom_site_label_2
_geom_torsion_atom_site_label_3
_geom_torsion_atom_site_label_4
_geom_torsion
_geom_torsion_site_symmetry_1
_geom_torsion_site_symmetry_2
_geom_torsion_site_symmetry_3
_geom_torsion_site_symmetry_4
_geom_torsion_publ_flag
C12A C1A C2A C3A -1.0(5) . . . . ?
C11A C1A C2A C3A 179.2(3) 2 . . . ?
C12A C1A C2A C11A 179.2(3) . . . . ?
C11A C1A C2A C11A -0.6(5) 2 . . . ?
C1A C2A C3A C4A -179.5(3) . . . . ?
C11A C2A C3A C4A 0.3(5) . . . . ?
C2A C3A C4A C9A 0.0(5) . . . . ?
C2A C3A C4A C5A -179.8(3) . . . . ?
C3A C4A C5A C6A -178.9(4) . . . . ?
C9A C4A C5A C6A 1.3(6) . . . . ?
C4A C5A C6A C7A -0.4(6) . . . . ?
C5A C6A C7A C8A -0.4(7) . . . . ?
C6A C7A C8A C9A 0.3(6) . . . . ?
C7A C8A C9A C10A 179.9(4) . . . . ?
C7A C8A C9A C4A 0.6(6) . . . . ?
C3A C4A C9A C10A -0.5(5) . . . . ?
C5A C4A C9A C10A 179.3(3) . . . . ?
C3A C4A C9A C8A 178.9(3) . . . . ?
C5A C4A C9A C8A -1.3(5) . . . . ?
C8A C9A C10A C11A -178.6(3) . . . . ?
C4A C9A C10A C11A 0.7(5) . . . . ?
C9A C10A C11A C1A 178.7(3) . . . 2 ?
C9A C10A C11A C2A -0.5(5) . . . . ?
C3A C2A C11A C10A 0.0(4) . . . . ?
C1A C2A C11A C10A 179.7(3) . . . . ?
C3A C2A C11A C1A -179.2(3) . . . 2 ?
C1A C2A C11A C1A 0.6(5) . . . 2 ?
C13A Si1A C14A C15A -58.9(4) . . . . ?
C17A Si1A C14A C15A -176.6(3) . . . . ?
C20A Si1A C14A C15A 56.6(4) . . . . ?
C13A Si1A C14A C16A 67.8(4) . . . . ?
C17A Si1A C14A C16A -49.9(4) . . . . ?
C20A Si1A C14A C16A -176.7(3) . . . . ?
C13A Si1A C17A C19A 62.4(4) . . . . ?
C20A Si1A C17A C19A -54.1(4) . . . . ?
C14A Si1A C17A C19A -179.2(3) . . . . ?
C13A Si1A C17A C18A -169.5(4) . . . . ?
C20A Si1A C17A C18A 73.9(4) . . . . ?
C14A Si1A C17A C18A -51.2(4) . . . . ?
C13A Si1A C20A C21A 178.8(5) . . . . ?
C17A Si1A C20A C21A -64.4(6) . . . . ?
C14A Si1A C20A C21A 62.4(6) . . . . ?
C11B C1B C2B C3B -180.0(3) 2_766 . . . ?
C12B C1B C2B C3B 0.3(5) . . . . ?
C11B C1B C2B C11B 0.2(6) 2_766 . . . ?
C12B C1B C2B C11B -179.5(3) . . . . ?
C1B C2B C3B C4B -178.8(3) . . . . ?
C11B C2B C3B C4B 1.0(5) . . . . ?
C2B C3B C4B C5B 179.0(3) . . . . ?
C2B C3B C4B C9B -0.6(5) . . . . ?
C3B C4B C5B C6B -179.8(4) . . . . ?
C9B C4B C5B C6B -0.2(5) . . . . ?
C4B C5B C6B C7B 0.3(6) . . . . ?
C5B C6B C7B C8B -0.2(6) . . . . ?
C6B C7B C8B C9B 0.1(6) . . . . ?
C7B C8B C9B C10B -179.8(4) . . . . ?
C7B C8B C9B C4B 0.0(5) . . . . ?
C3B C4B C9B C10B -0.6(5) . . . . ?
C5B C4B C9B C10B 179.8(3) . . . . ?
C3B C4B C9B C8B 179.7(3) . . . . ?
C5B C4B C9B C8B 0.1(5) . . . . ?
C8B C9B C10B C11B -179.0(3) . . . . ?
C4B C9B C10B C11B 1.2(5) . . . . ?
C9B C10B C11B C1B 178.9(3) . . . 2_766 ?
C9B C10B C11B C2B -0.8(5) . . . . ?
C3B C2B C11B C10B -0.4(5) . . . . ?
C1B C2B C11B C10B 179.4(3) . . . . ?
C3B C2B C11B C1B 180.0(3) . . . 2_766 ?
C1B C2B C11B C1B -0.2(5) . . . 2_766 ?
C13B Si1B C14B C15B 158.5(3) . . . . ?
C20B Si1B C14B C15B -83.6(3) . . . . ?
C17B Si1B C14B C15B 41.6(3) . . . . ?
C13B Si1B C14B C16B -74.9(3) . . . . ?
C20B Si1B C14B C16B 43.0(3) . . . . ?
C17B Si1B C14B C16B 168.2(3) . . . . ?
C13B Si1B C17B C19B 64.0(4) . . . . ?
C14B Si1B C17B C19B -177.9(3) . . . . ?
C20B Si1B C17B C19B -52.3(4) . . . . ?
C13B Si1B C17B C18B -61.8(3) . . . . ?
C14B Si1B C17B C18B 56.3(3) . . . . ?
C20B Si1B C17B C18B -178.1(3) . . . . ?
C13B Si1B C20B C21B -177.7(4) . . . . ?
C14B Si1B C20B C21B 63.3(4) . . . . ?
C17B Si1B C20B C21B -61.6(4) . . . . ?
